data_4506332
loop_
_publ_author_name
'Gu, Jinzhong'
'Gao, Zhuqing'
'Tang, Yu'

_publ_section_title
;
 pH and Auxiliary Ligand Influence on the Structural Variations of
 5(2&#x2032;-Carboxylphenyl) Nicotate Coordination Polymers
;
_journal_issue 6
_journal_name_full 'Crystal Growth &amp; Design'
_journal_page_first 3312
_journal_paper_doi 10.1021/cg300442b
_journal_volume 12
_journal_year 2012
_chemical_formula_sum 'C38 H27 N4 O10 Pr'
_chemical_formula_weight 840.55
_chemical_name_systematic
; 
 ? 
;
_space_group_IT_number 2
_symmetry_cell_setting triclinic
_symmetry_space_group_name_Hall '-P 1'
_symmetry_space_group_name_H-M 'P -1'
_atom_sites_solution_hydrogens geom
_atom_sites_solution_primary direct
_atom_sites_solution_secondary difmap
_audit_creation_method SHELXL-97
_cell_angle_alpha 97.179(4)
_cell_angle_beta 96.766(5)
_cell_angle_gamma 104.724(4)
_cell_formula_units_Z 2
_cell_length_a 9.173(5)
_cell_length_b 13.657(7)
_cell_length_c 14.292(7)
_cell_measurement_temperature 296(2)
_cell_volume 1697.1(15)
_computing_cell_refinement 'Bruker SAINT'
_computing_data_collection 'Bruker APEX2'
_computing_data_reduction 'Bruker SAINT'
_computing_molecular_graphics 'Bruker SHELXTL'
_computing_publication_material 'Bruker SHELXTL'
_computing_structure_refinement 'SHELXL-97 (Sheldrick, 2008)'
_computing_structure_solution 'SHELXS-97 (Sheldrick, 2008)'
_diffrn_ambient_temperature 296(2)
_diffrn_measured_fraction_theta_full 0.985
_diffrn_measured_fraction_theta_max 0.985
_diffrn_measurement_device_type 'Bruker APEX-II CCD'
_diffrn_measurement_method '\f and \w scans'
_diffrn_radiation_monochromator graphite
_diffrn_radiation_source 'fine-focus sealed tube'
_diffrn_radiation_type MoK\a
_diffrn_radiation_wavelength 0.71073
_diffrn_reflns_av_R_equivalents 0.0405
_diffrn_reflns_av_sigmaI/netI 0.0679
_diffrn_reflns_limit_h_max 11
_diffrn_reflns_limit_h_min -10
_diffrn_reflns_limit_k_max 16
_diffrn_reflns_limit_k_min -16
_diffrn_reflns_limit_l_max 17
_diffrn_reflns_limit_l_min -17
_diffrn_reflns_number 12305
_diffrn_reflns_theta_full 25.50
_diffrn_reflns_theta_max 25.50
_diffrn_reflns_theta_min 2.30
_exptl_absorpt_coefficient_mu 1.503
_exptl_absorpt_correction_T_max 0.7142
_exptl_absorpt_correction_T_min 0.6782
_exptl_absorpt_correction_type multi-scan
_exptl_crystal_colour yellow
_exptl_crystal_density_diffrn 1.645
_exptl_crystal_density_method 'not measured'
_exptl_crystal_description block
_exptl_crystal_F_000 844
_exptl_crystal_size_max 0.28
_exptl_crystal_size_mid 0.26
_exptl_crystal_size_min 0.24
_refine_diff_density_max 1.041
_refine_diff_density_min -0.739
_refine_diff_density_rms 0.111
_refine_ls_extinction_method none
_refine_ls_goodness_of_fit_ref 1.022
_refine_ls_hydrogen_treatment constr
_refine_ls_matrix_type full
_refine_ls_number_parameters 480
_refine_ls_number_reflns 6221
_refine_ls_number_restraints 2
_refine_ls_restrained_S_all 1.022
_refine_ls_R_factor_all 0.0543
_refine_ls_R_factor_gt 0.0426
_refine_ls_shift/su_max 0.002
_refine_ls_shift/su_mean 0.000
_refine_ls_structure_factor_coef Fsqd
_refine_ls_weighting_details 'calc w=1/[\s^2^(Fo^2^)+(0.0201P)^2^+2.9240P] where P=(Fo^2^+2Fc^2^)/3'
_refine_ls_weighting_scheme calc
_refine_ls_wR_factor_gt 0.0774
_refine_ls_wR_factor_ref 0.0812
_reflns_number_gt 5227
_reflns_number_total 6221
_reflns_threshold_expression >2sigma(I)
_cod_data_source_file cg300442b_si_002.cif
_cod_data_source_block p-1_(Compound_9)
_cod_depositor_comments
;
The following automatic conversions were performed:

'_symmetry_cell_setting' value 'Triclinic' changed to 'triclinic'
according to /home/saulius/struct/CIF-dictionaries/cif_core.dic
dictionary named 'cif_core.dic' version 2.4.1 from 2010-06-29.

Automatic conversion script
Id: cif_fix_values 1891 2012-01-12 08:04:46Z andrius 
;
_cod_original_sg_symbol_H-M P-1
_cod_database_code 4506332

loop_
_symmetry_equiv_pos_as_xyz
'x, y, z'
'-x, -y, -z'

loop_
_atom_site_label
_atom_site_type_symbol
_atom_site_fract_x
_atom_site_fract_y
_atom_site_fract_z
_atom_site_U_iso_or_equiv
_atom_site_adp_type
_atom_site_occupancy
_atom_site_symmetry_multiplicity
_atom_site_calc_flag
_atom_site_refinement_flags
N1 N 0.2886(5) 0.7086(3) 0.2214(3) 0.0386(11) Uani 1 1 d .
C12 C 0.3966(5) 0.9179(4) 0.2857(3) 0.0289(11) Uani 1 1 d .
H12 H 0.4310 0.9884 0.3062 0.035 Uiso 1 1 calc R
C10 C 0.2194(6) 0.7573(4) 0.2815(3) 0.0336(12) Uani 1 1 d .
H10 H 0.1327 0.7187 0.3011 0.040 Uiso 1 1 calc R
C13 C 0.1771(5) 0.9091(4) 0.3819(3) 0.0262(11) Uani 1 1 d .
C11 C 0.2678(5) 0.8608(3) 0.3163(3) 0.0242(10) Uani 1 1 d .
O4 O 0.0657(4) 0.8499(2) 0.4076(2) 0.0331(8) Uani 1 1 d .
O3 O 0.2205(4) 1.0053(2) 0.4063(2) 0.0352(8) Uani 1 1 d .
Pr1 Pr 0.87299(3) 0.85932(2) 0.513832(19) 0.02178(8) Uani 1 1 d .
O6 O 0.8335(4) 0.7895(3) 0.6677(2) 0.0350(8) Uani 1 1 d .
N4 N 0.7665(4) 0.6674(3) 0.4241(3) 0.0307(9) Uani 1 1 d .
O1 O 0.7194(4) 0.8672(3) 0.3635(2) 0.0373(9) Uani 1 1 d .
O5 O 1.0163(4) 0.7502(3) 0.5974(2) 0.0378(9) Uani 1 1 d .
N3 N 0.5789(4) 0.7667(3) 0.5053(3) 0.0318(10) Uani 1 1 d .
C35 C 0.6156(6) 0.6182(4) 0.4129(3) 0.0321(12) Uani 1 1 d .
O2 O 0.9007(4) 1.0120(3) 0.3993(2) 0.0350(8) Uani 1 1 d .
C31 C 0.5171(5) 0.6699(4) 0.4576(3) 0.0319(12) Uani 1 1 d .
C19 C 0.9309(6) 0.7098(4) 0.8336(4) 0.0340(12) Uani 1 1 d .
H19 H 0.8293 0.7109 0.8261 0.041 Uiso 1 1 calc R
C1 C 0.7915(5) 0.9489(4) 0.3404(3) 0.0262(11) Uani 1 1 d .
C14 C 0.9496(6) 0.7555(4) 0.6687(4) 0.0305(11) Uani 1 1 d .
C2 C 0.7560(5) 0.9684(3) 0.2409(3) 0.0247(10) Uani 1 1 d .
C7 C 0.6106(5) 0.9262(4) 0.1861(3) 0.0277(11) Uani 1 1 d .
C8 C 0.4741(5) 0.8705(4) 0.2251(3) 0.0270(11) Uani 1 1 d .
C30 C 0.3616(6) 0.6186(4) 0.4526(4) 0.0402(13) Uani 1 1 d .
O7 O 0.8297(5) 0.4844(3) 0.8767(3) 0.0671(13) Uani 1 1 d D
H7 H 0.7924 0.4255 0.8429 0.08(2) Uiso 1 1 d RD
C15 C 1.0129(6) 0.7265(4) 0.7597(3) 0.0303(11) Uani 1 1 d .
C3 C 0.8759(6) 1.0167(4) 0.1972(4) 0.0337(12) Uani 1 1 d .
H3 H 0.9717 1.0460 0.2336 0.040 Uiso 1 1 calc R
C38 C 0.8567(6) 0.6186(4) 0.3855(4) 0.0423(14) Uani 1 1 d .
H38 H 0.9605 0.6514 0.3942 0.051 Uiso 1 1 calc R
C9 C 0.4142(6) 0.7661(4) 0.1951(4) 0.0361(12) Uani 1 1 d .
H9 H 0.4645 0.7334 0.1537 0.043 Uiso 1 1 calc R
C27 C 0.4874(6) 0.8133(4) 0.5454(4) 0.0419(14) Uani 1 1 d .
H27 H 0.5286 0.8806 0.5762 0.050 Uiso 1 1 calc R
C34 C 0.5544(7) 0.5179(4) 0.3615(4) 0.0435(14) Uani 1 1 d .
C18 C 0.9988(6) 0.6913(4) 0.9189(3) 0.0355(12) Uani 1 1 d .
C20 C 0.9165(6) 0.6797(4) 1.0031(3) 0.0382(13) Uani 1 1 d .
C24 C 0.7237(7) 0.5969(5) 1.0892(4) 0.0559(16) Uani 1 1 d .
H24 H 0.6441 0.5407 1.0935 0.067 Uiso 1 1 calc R
C16 C 1.1632(6) 0.7233(4) 0.7740(4) 0.0418(13) Uani 1 1 d .
H16 H 1.2189 0.7334 0.7240 0.050 Uiso 1 1 calc R
N2 N 1.2327(5) 0.7065(4) 0.8550(4) 0.0557(14) Uani 1 1 d .
C5 C 0.7154(7) 0.9798(5) 0.0469(4) 0.0540(16) Uani 1 1 d .
H5 H 0.7015 0.9820 -0.0182 0.065 Uiso 1 1 calc R
C25 C 0.7977(6) 0.5965(4) 1.0092(4) 0.0410(13) Uani 1 1 d .
C4 C 0.8556(7) 1.0221(4) 0.1008(4) 0.0462(15) Uani 1 1 d .
H4 H 0.9373 1.0545 0.0727 0.055 Uiso 1 1 calc R
C6 C 0.5930(6) 0.9332(4) 0.0901(4) 0.0459(14) Uani 1 1 d .
H6 H 0.4970 0.9062 0.0533 0.055 Uiso 1 1 calc R
O8 O 0.6285(6) 0.4338(4) 0.9457(5) 0.122(2) Uani 1 1 d .
C29 C 0.2726(6) 0.6716(5) 0.4991(4) 0.0494(16) Uani 1 1 d .
H29 H 0.1700 0.6395 0.4986 0.059 Uiso 1 1 calc R
C17 C 1.1503(7) 0.6906(5) 0.9251(4) 0.0527(16) Uani 1 1 d .
H17 H 1.1976 0.6783 0.9819 0.063 Uiso 1 1 calc R
C26 C 0.7420(8) 0.5001(5) 0.9370(5) 0.0623(18) Uani 1 1 d .
C28 C 0.3330(6) 0.7684(5) 0.5448(4) 0.0473(15) Uani 1 1 d .
H28 H 0.2734 0.8042 0.5751 0.057 Uiso 1 1 calc R
C21 C 0.9595(7) 0.7600(4) 1.0768(4) 0.0506(15) Uani 1 1 d .
H21 H 1.0393 0.8165 1.0734 0.061 Uiso 1 1 calc R
C37 C 0.8050(8) 0.5200(4) 0.3322(4) 0.0550(16) Uani 1 1 d .
H37 H 0.8728 0.4890 0.3052 0.066 Uiso 1 1 calc R
C32 C 0.3050(7) 0.5173(5) 0.4008(5) 0.0588(18) Uani 1 1 d .
H32 H 0.2023 0.4834 0.3971 0.071 Uiso 1 1 calc R
C33 C 0.3944(7) 0.4691(5) 0.3573(5) 0.0596(18) Uani 1 1 d .
H33 H 0.3526 0.4030 0.3237 0.071 Uiso 1 1 calc R
C22 C 0.8877(8) 0.7597(5) 1.1563(4) 0.0564(17) Uani 1 1 d .
H22 H 0.9218 0.8144 1.2066 0.068 Uiso 1 1 calc R
C23 C 0.7673(8) 0.6795(6) 1.1614(4) 0.0596(18) Uani 1 1 d .
H23 H 0.7150 0.6807 1.2134 0.071 Uiso 1 1 calc R
C36 C 0.6544(8) 0.4705(5) 0.3203(4) 0.0579(17) Uani 1 1 d .
H36 H 0.6178 0.4050 0.2848 0.069 Uiso 1 1 calc R
O9 O 0.5451(5) 0.7047(5) 0.8919(4) 0.0952(17) Uani 1 1 d D
H1W H 0.4524 0.7055 0.8805 0.114 Uiso 1 1 d R
H2W H 0.5417 0.6668 0.9343 0.19(6) Uiso 1 1 d RD
O10 O 0.6590(10) 0.8763(6) 0.7976(5) 0.187(4) Uani 1 1 d .
H3W H 0.7104 0.8519 0.7597 0.225 Uiso 1 1 d R
H4W H 0.6246 0.8262 0.8260 0.225 Uiso 1 1 d R

loop_
_atom_site_aniso_label
_atom_site_aniso_U_11
_atom_site_aniso_U_22
_atom_site_aniso_U_33
_atom_site_aniso_U_23
_atom_site_aniso_U_13
_atom_site_aniso_U_12
N1 0.037(3) 0.030(2) 0.048(3) -0.005(2) 0.016(2) 0.007(2)
C12 0.025(3) 0.028(3) 0.029(3) -0.003(2) 0.002(2) 0.004(2)
C10 0.032(3) 0.028(3) 0.039(3) 0.001(2) 0.008(2) 0.007(2)
C13 0.018(3) 0.029(3) 0.029(3) -0.003(2) 0.004(2) 0.005(2)
C11 0.021(2) 0.024(3) 0.025(2) -0.002(2) 0.003(2) 0.005(2)
O4 0.0287(19) 0.0299(19) 0.038(2) -0.0016(15) 0.0143(16) 0.0023(16)
O3 0.030(2) 0.027(2) 0.046(2) -0.0043(16) 0.0167(16) 0.0034(16)
Pr1 0.01719(14) 0.02237(14) 0.02351(14) 0.00096(10) 0.00405(10) 0.00225(10)
O6 0.029(2) 0.045(2) 0.035(2) 0.0118(16) 0.0082(16) 0.0126(17)
N4 0.030(2) 0.024(2) 0.035(2) 0.0005(18) 0.0076(19) 0.0041(19)
O1 0.0291(19) 0.038(2) 0.0332(19) 0.0098(16) -0.0063(15) -0.0094(17)
O5 0.034(2) 0.052(2) 0.033(2) 0.0101(17) 0.0120(16) 0.0185(18)
N3 0.024(2) 0.035(2) 0.034(2) 0.0052(19) 0.0055(18) 0.0028(19)
C35 0.035(3) 0.024(3) 0.032(3) 0.008(2) -0.001(2) 0.001(2)
O2 0.0259(19) 0.039(2) 0.0329(19) -0.0032(16) 0.0012(15) 0.0013(16)
C31 0.027(3) 0.028(3) 0.035(3) 0.010(2) -0.003(2) -0.001(2)
C19 0.030(3) 0.028(3) 0.041(3) 0.002(2) 0.004(2) 0.006(2)
C1 0.015(2) 0.034(3) 0.029(3) 0.000(2) 0.005(2) 0.006(2)
C14 0.027(3) 0.025(3) 0.036(3) 0.004(2) 0.003(2) 0.002(2)
C2 0.026(3) 0.023(3) 0.027(3) 0.001(2) 0.009(2) 0.008(2)
C7 0.028(3) 0.032(3) 0.026(3) 0.002(2) 0.008(2) 0.013(2)
C8 0.019(2) 0.036(3) 0.025(3) 0.002(2) 0.000(2) 0.008(2)
C30 0.027(3) 0.036(3) 0.046(3) 0.011(3) -0.008(2) -0.006(3)
O7 0.089(3) 0.038(3) 0.067(3) -0.009(2) 0.037(3) 0.001(2)
C15 0.031(3) 0.023(3) 0.037(3) 0.003(2) 0.004(2) 0.009(2)
C3 0.026(3) 0.030(3) 0.039(3) -0.001(2) 0.009(2) -0.001(2)
C38 0.042(3) 0.031(3) 0.052(4) 0.005(3) 0.005(3) 0.009(3)
C9 0.034(3) 0.039(3) 0.037(3) -0.002(2) 0.010(2) 0.014(3)
C27 0.030(3) 0.048(4) 0.046(3) 0.000(3) 0.012(3) 0.008(3)
C34 0.051(4) 0.027(3) 0.042(3) 0.005(2) -0.004(3) -0.002(3)
C18 0.048(3) 0.029(3) 0.032(3) 0.007(2) 0.003(2) 0.015(3)
C20 0.051(4) 0.039(3) 0.029(3) 0.007(2) -0.002(2) 0.021(3)
C24 0.054(4) 0.064(4) 0.054(4) 0.009(3) 0.015(3) 0.020(3)
C16 0.046(3) 0.051(4) 0.035(3) 0.012(3) 0.009(3) 0.021(3)
N2 0.048(3) 0.079(4) 0.052(3) 0.021(3) 0.010(3) 0.034(3)
C5 0.062(4) 0.071(4) 0.031(3) 0.012(3) 0.011(3) 0.018(4)
C25 0.046(3) 0.042(3) 0.039(3) 0.004(3) 0.006(3) 0.021(3)
C4 0.057(4) 0.039(3) 0.041(3) 0.007(3) 0.027(3) 0.001(3)
C6 0.038(3) 0.069(4) 0.030(3) 0.008(3) 0.003(2) 0.015(3)
O8 0.074(4) 0.098(4) 0.160(6) -0.058(4) 0.046(4) -0.010(3)
C29 0.021(3) 0.062(4) 0.064(4) 0.026(3) 0.007(3) 0.002(3)
C17 0.049(4) 0.071(4) 0.046(4) 0.019(3) 0.001(3) 0.028(3)
C26 0.045(4) 0.054(4) 0.079(5) -0.013(4) 0.018(4) 0.004(3)
C28 0.030(3) 0.064(4) 0.052(4) 0.014(3) 0.014(3) 0.015(3)
C21 0.070(4) 0.043(4) 0.042(3) 0.008(3) 0.009(3) 0.023(3)
C37 0.069(5) 0.033(3) 0.064(4) -0.002(3) 0.018(3) 0.017(3)
C32 0.035(4) 0.048(4) 0.078(5) 0.016(3) -0.001(3) -0.013(3)
C33 0.050(4) 0.038(4) 0.066(4) -0.001(3) -0.015(3) -0.017(3)
C22 0.076(5) 0.061(4) 0.035(3) -0.010(3) -0.001(3) 0.035(4)
C23 0.066(5) 0.089(5) 0.038(4) 0.010(4) 0.014(3) 0.045(4)
C36 0.076(5) 0.032(3) 0.054(4) -0.008(3) -0.003(4) 0.008(3)
O9 0.061(3) 0.127(5) 0.104(4) 0.027(4) 0.010(3) 0.035(3)
O10 0.315(11) 0.194(8) 0.171(7) 0.110(6) 0.172(7) 0.184(8)

loop_
_atom_type_symbol
_atom_type_description
_atom_type_scat_dispersion_real
_atom_type_scat_dispersion_imag
_atom_type_scat_source
C C 0.0033 0.0016 'International Tables Vol C Tables 4.2.6.8 and 6.1.1.4'
H H 0.0000 0.0000 'International Tables Vol C Tables 4.2.6.8 and 6.1.1.4'
N N 0.0061 0.0033 'International Tables Vol C Tables 4.2.6.8 and 6.1.1.4'
O O 0.0106 0.0060 'International Tables Vol C Tables 4.2.6.8 and 6.1.1.4'
Pr Pr -0.2180 2.8214 'International Tables Vol C Tables 4.2.6.8 and 6.1.1.4'

loop_
_geom_angle_atom_site_label_1
_geom_angle_atom_site_label_2
_geom_angle_atom_site_label_3
_geom_angle
_geom_angle_site_symmetry_1
_geom_angle_site_symmetry_3
C10 N1 C9 116.5(4) . .
C8 C12 C11 120.4(4) . .
C8 C12 H12 119.8 . .
C11 C12 H12 119.8 . .
N1 C10 C11 124.4(5) . .
N1 C10 H10 117.8 . .
C11 C10 H10 117.8 . .
O4 C13 O3 125.5(4) . .
O4 C13 C11 117.2(4) . .
O3 C13 C11 117.3(4) . .
C10 C11 C12 117.3(4) . .
C10 C11 C13 120.0(4) . .
C12 C11 C13 122.6(4) . .
C13 O4 Pr1 138.6(3) . 1_455
C13 O3 Pr1 138.2(3) . 2_676
O2 Pr1 O3 74.38(11) 2_776 2_676
O2 Pr1 O1 127.52(11) 2_776 .
O3 Pr1 O1 89.09(12) 2_676 .
O2 Pr1 O4 77.55(11) 2_776 1_655
O3 Pr1 O4 136.17(11) 2_676 1_655
O1 Pr1 O4 82.03(12) . 1_655
O2 Pr1 O6 88.63(11) 2_776 .
O3 Pr1 O6 81.46(11) 2_676 .
O1 Pr1 O6 138.52(11) . .
O4 Pr1 O6 130.88(11) 1_655 .
O2 Pr1 O5 78.09(12) 2_776 .
O3 Pr1 O5 125.28(12) 2_676 .
O1 Pr1 O5 143.81(11) . .
O4 Pr1 O5 79.59(11) 1_655 .
O6 Pr1 O5 51.35(10) . .
O2 Pr1 N4 144.56(12) 2_776 .
O3 Pr1 N4 139.33(12) 2_676 .
O1 Pr1 N4 74.04(12) . .
O4 Pr1 N4 78.77(11) 1_655 .
O6 Pr1 N4 87.27(12) . .
O5 Pr1 N4 71.97(12) . .
O2 Pr1 N3 147.56(12) 2_776 .
O3 Pr1 N3 77.65(12) 2_676 .
O1 Pr1 N3 67.39(11) . .
O4 Pr1 N3 134.85(12) 1_655 .
O6 Pr1 N3 71.13(11) . .
O5 Pr1 N3 105.85(12) . .
N4 Pr1 N3 61.74(12) . .
O2 Pr1 O2 78.59(11) 2_776 .
O3 Pr1 O2 73.05(11) 2_676 .
O1 Pr1 O2 48.94(10) . .
O4 Pr1 O2 68.86(10) 1_655 .
O6 Pr1 O2 153.72(10) . .
O5 Pr1 O2 144.01(10) . .
N4 Pr1 O2 116.31(11) . .
N3 Pr1 O2 108.57(11) . .
O2 Pr1 Pr1 42.46(8) 2_776 2_776
O3 Pr1 Pr1 68.73(8) 2_676 2_776
O1 Pr1 Pr1 85.07(8) . 2_776
O4 Pr1 Pr1 67.79(8) 1_655 2_776
O6 Pr1 Pr1 127.09(8) . 2_776
O5 Pr1 Pr1 115.66(8) . 2_776
N4 Pr1 Pr1 142.69(9) . 2_776
N3 Pr1 Pr1 136.63(9) . 2_776
O2 Pr1 Pr1 36.13(7) . 2_776
C14 O6 Pr1 92.9(3) . .
C38 N4 C35 118.0(4) . .
C38 N4 Pr1 121.2(3) . .
C35 N4 Pr1 120.8(3) . .
C1 O1 Pr1 103.1(3) . .
C14 O5 Pr1 92.8(3) . .
C27 N3 C31 117.6(4) . .
C27 N3 Pr1 121.5(3) . .
C31 N3 Pr1 120.9(3) . .
N4 C35 C34 122.1(5) . .
N4 C35 C31 118.2(4) . .
C34 C35 C31 119.7(5) . .
C1 O2 Pr1 169.8(3) . 2_776
C1 O2 Pr1 86.6(3) . .
Pr1 O2 Pr1 101.41(11) 2_776 .
N3 C31 C30 122.1(5) . .
N3 C31 C35 118.2(4) . .
C30 C31 C35 119.7(5) . .
C15 C19 C18 120.4(5) . .
C15 C19 H19 119.8 . .
C18 C19 H19 119.8 . .
O1 C1 O2 120.4(4) . .
O1 C1 C2 119.1(4) . .
O2 C1 C2 120.3(4) . .
O5 C14 O6 121.6(4) . .
O5 C14 C15 119.7(4) . .
O6 C14 C15 118.7(4) . .
C3 C2 C7 119.1(4) . .
C3 C2 C1 118.3(4) . .
C7 C2 C1 121.8(4) . .
C6 C7 C2 118.4(4) . .
C6 C7 C8 117.8(4) . .
C2 C7 C8 123.7(4) . .
C9 C8 C12 116.8(4) . .
C9 C8 C7 119.0(4) . .
C12 C8 C7 124.0(4) . .
C29 C30 C31 117.2(5) . .
C29 C30 C32 124.1(5) . .
C31 C30 C32 118.8(5) . .
C26 O7 H7 110.0 . .
C19 C15 C16 117.6(5) . .
C19 C15 C14 122.7(4) . .
C16 C15 C14 119.5(4) . .
C4 C3 C2 121.4(5) . .
C4 C3 H3 119.3 . .
C2 C3 H3 119.3 . .
N4 C38 C37 123.6(5) . .
N4 C38 H38 118.2 . .
C37 C38 H38 118.2 . .
N1 C9 C8 124.6(5) . .
N1 C9 H9 117.7 . .
C8 C9 H9 117.7 . .
N3 C27 C28 124.3(5) . .
N3 C27 H27 117.9 . .
C28 C27 H27 117.9 . .
C36 C34 C35 117.7(5) . .
C36 C34 C33 123.7(6) . .
C35 C34 C33 118.6(6) . .
C17 C18 C19 116.8(5) . .
C17 C18 C20 121.2(5) . .
C19 C18 C20 121.9(5) . .
C21 C20 C25 118.5(5) . .
C21 C20 C18 116.7(5) . .
C25 C20 C18 124.8(5) . .
C23 C24 C25 120.7(6) . .
C23 C24 H24 119.7 . .
C25 C24 H24 119.7 . .
N2 C16 C15 123.8(5) . .
N2 C16 H16 118.1 . .
C15 C16 H16 118.1 . .
C16 N2 C17 117.1(5) . .
C4 C5 C6 119.6(5) . .
C4 C5 H5 120.2 . .
C6 C5 H5 120.2 . .
C20 C25 C24 119.7(5) . .
C20 C25 C26 125.2(5) . .
C24 C25 C26 115.1(6) . .
C5 C4 C3 119.8(5) . .
C5 C4 H4 120.1 . .
C3 C4 H4 120.1 . .
C7 C6 C5 121.7(5) . .
C7 C6 H6 119.2 . .
C5 C6 H6 119.2 . .
C28 C29 C30 120.9(5) . .
C28 C29 H29 119.6 . .
C30 C29 H29 119.6 . .
N2 C17 C18 124.3(5) . .
N2 C17 H17 117.8 . .
C18 C17 H17 117.8 . .
O8 C26 O7 122.1(6) . .
O8 C26 C25 119.9(6) . .
O7 C26 C25 117.2(6) . .
C29 C28 C27 118.0(5) . .
C29 C28 H28 121.0 . .
C27 C28 H28 121.0 . .
C20 C21 C22 121.8(6) . .
C20 C21 H21 119.1 . .
C22 C21 H21 119.1 . .
C36 C37 C38 118.9(6) . .
C36 C37 H37 120.6 . .
C38 C37 H37 120.6 . .
C33 C32 C30 122.2(6) . .
C33 C32 H32 118.9 . .
C30 C32 H32 118.9 . .
C32 C33 C34 121.1(6) . .
C32 C33 H33 119.5 . .
C34 C33 H33 119.5 . .
C23 C22 C21 120.1(6) . .
C23 C22 H22 120.0 . .
C21 C22 H22 120.0 . .
C22 C23 C24 119.2(6) . .
C22 C23 H23 120.4 . .
C24 C23 H23 120.4 . .
C37 C36 C34 119.9(5) . .
C37 C36 H36 120.1 . .
C34 C36 H36 120.1 . .
H1W O9 H2W 101.4 . .
H3W O10 H4W 102.5 . .

loop_
_geom_bond_atom_site_label_1
_geom_bond_atom_site_label_2
_geom_bond_distance
_geom_bond_site_symmetry_2
N1 C10 1.335(6) .
N1 C9 1.342(6) .
C12 C8 1.384(6) .
C12 C11 1.391(6) .
C12 H12 0.9300 .
C10 C11 1.378(6) .
C10 H10 0.9300 .
C13 O4 1.255(5) .
C13 O3 1.262(5) .
C13 C11 1.521(6) .
O4 Pr1 2.479(3) 1_455
O3 Pr1 2.442(3) 2_676
Pr1 O2 2.436(3) 2_776
Pr1 O3 2.442(3) 2_676
Pr1 O1 2.456(3) .
Pr1 O4 2.479(3) 1_655
Pr1 O6 2.532(3) .
Pr1 O5 2.540(3) .
Pr1 N4 2.652(4) .
Pr1 N3 2.653(4) .
Pr1 O2 2.789(3) .
Pr1 Pr1 4.0492(17) 2_776
O6 C14 1.265(5) .
N4 C38 1.315(6) .
N4 C35 1.357(6) .
O1 C1 1.249(5) .
O5 C14 1.253(6) .
N3 C27 1.316(6) .
N3 C31 1.355(6) .
C35 C34 1.411(7) .
C35 C31 1.438(7) .
O2 C1 1.279(5) .
O2 Pr1 2.436(3) 2_776
C31 C30 1.409(7) .
C19 C15 1.376(7) .
C19 C18 1.385(7) .
C19 H19 0.9300 .
C1 C2 1.493(6) .
C14 C15 1.500(7) .
C2 C3 1.389(6) .
C2 C7 1.406(6) .
C7 C6 1.381(7) .
C7 C8 1.498(6) .
C8 C9 1.383(6) .
C30 C29 1.393(8) .
C30 C32 1.421(8) .
O7 C26 1.281(7) .
O7 H7 0.8494 .
C15 C16 1.382(7) .
C3 C4 1.383(7) .
C3 H3 0.9300 .
C38 C37 1.397(7) .
C38 H38 0.9300 .
C9 H9 0.9300 .
C27 C28 1.391(7) .
C27 H27 0.9300 .
C34 C36 1.393(8) .
C34 C33 1.440(8) .
C18 C17 1.384(7) .
C18 C20 1.498(7) .
C20 C21 1.364(7) .
C20 C25 1.379(7) .
C24 C23 1.372(8) .
C24 C25 1.397(7) .
C24 H24 0.9300 .
C16 N2 1.329(6) .
C16 H16 0.9300 .
N2 C17 1.331(7) .
C5 C4 1.363(8) .
C5 C6 1.395(7) .
C5 H5 0.9300 .
C25 C26 1.501(8) .
C4 H4 0.9300 .
C6 H6 0.9300 .
O8 C26 1.224(7) .
C29 C28 1.345(8) .
C29 H29 0.9300 .
C17 H17 0.9300 .
C28 H28 0.9300 .
C21 C22 1.378(8) .
C21 H21 0.9300 .
C37 C36 1.355(8) .
C37 H37 0.9300 .
C32 C33 1.335(8) .
C32 H32 0.9300 .
C33 H33 0.9300 .
C22 C23 1.360(9) .
C22 H22 0.9300 .
C23 H23 0.9300 .
C36 H36 0.9300 .
O9 H1W 0.8499 .
O9 H2W 0.8434 .
O10 H3W 0.8500 .
O10 H4W 0.8498 .

loop_
_geom_hbond_atom_site_label_D
_geom_hbond_atom_site_label_H
_geom_hbond_atom_site_label_A
_geom_hbond_distance_DH
_geom_hbond_distance_HA
_geom_hbond_distance_DA
_geom_hbond_angle_DHA
_geom_hbond_site_symmetry_A
O9 H1W N2 0.85 2.01 2.858(7) 179.3 1_455
O7 H7 N1 0.85 1.86 2.712(6) 175.0 2_666

loop_
_geom_torsion_atom_site_label_1
_geom_torsion_atom_site_label_2
_geom_torsion_atom_site_label_3
_geom_torsion_atom_site_label_4
_geom_torsion
_geom_torsion_site_symmetry_1
_geom_torsion_site_symmetry_4
C9 N1 C10 C11 0.6(7) . .
N1 C10 C11 C12 0.6(7) . .
N1 C10 C11 C13 178.0(4) . .
C8 C12 C11 C10 -2.0(7) . .
C8 C12 C11 C13 -179.2(4) . .
O4 C13 C11 C10 5.2(7) . .
O3 C13 C11 C10 -175.1(4) . .
O4 C13 C11 C12 -177.7(4) . .
O3 C13 C11 C12 2.0(7) . .
O3 C13 O4 Pr1 -3.4(8) . 1_455
C11 C13 O4 Pr1 176.2(3) . 1_455
O4 C13 O3 Pr1 -10.9(8) . 2_676
C11 C13 O3 Pr1 169.4(3) . 2_676
O2 Pr1 O6 C14 -69.3(3) 2_776 .
O3 Pr1 O6 C14 -143.7(3) 2_676 .
O1 Pr1 O6 C14 137.5(3) . .
O4 Pr1 O6 C14 2.9(3) 1_655 .
O5 Pr1 O6 C14 6.5(3) . .
N4 Pr1 O6 C14 75.5(3) . .
N3 Pr1 O6 C14 136.5(3) . .
O2 Pr1 O6 C14 -129.6(3) . .
Pr1 Pr1 O6 C14 -88.7(3) 2_776 .
O2 Pr1 N4 C38 -25.5(5) 2_776 .
O3 Pr1 N4 C38 177.2(3) 2_676 .
O1 Pr1 N4 C38 108.2(4) . .
O4 Pr1 N4 C38 23.4(4) 1_655 .
O6 Pr1 N4 C38 -109.3(4) . .
O5 Pr1 N4 C38 -59.2(4) . .
N3 Pr1 N4 C38 -179.3(4) . .
O2 Pr1 N4 C38 82.8(4) . .
Pr1 Pr1 N4 C38 49.7(4) 2_776 .
O2 Pr1 N4 C35 157.5(3) 2_776 .
O3 Pr1 N4 C35 0.2(4) 2_676 .
O1 Pr1 N4 C35 -68.9(3) . .
O4 Pr1 N4 C35 -153.7(4) 1_655 .
O6 Pr1 N4 C35 73.7(3) . .
O5 Pr1 N4 C35 123.7(4) . .
N3 Pr1 N4 C35 3.7(3) . .
O2 Pr1 N4 C35 -94.2(3) . .
Pr1 Pr1 N4 C35 -127.3(3) 2_776 .
O2 Pr1 O1 C1 4.3(3) 2_776 .
O3 Pr1 O1 C1 73.7(3) 2_676 .
O4 Pr1 O1 C1 -63.2(3) 1_655 .
O6 Pr1 O1 C1 149.7(3) . .
O5 Pr1 O1 C1 -123.2(3) . .
N4 Pr1 O1 C1 -143.8(3) . .
N3 Pr1 O1 C1 150.7(3) . .
O2 Pr1 O1 C1 5.6(3) . .
Pr1 Pr1 O1 C1 5.0(3) 2_776 .
O2 Pr1 O5 C14 91.3(3) 2_776 .
O3 Pr1 O5 C14 30.4(3) 2_676 .
O1 Pr1 O5 C14 -128.7(3) . .
O4 Pr1 O5 C14 170.6(3) 1_655 .
O6 Pr1 O5 C14 -6.6(3) . .
N4 Pr1 O5 C14 -107.9(3) . .
N3 Pr1 O5 C14 -55.5(3) . .
O2 Pr1 O5 C14 141.9(3) . .
Pr1 Pr1 O5 C14 111.6(3) 2_776 .
O2 Pr1 N3 C27 27.6(5) 2_776 .
O3 Pr1 N3 C27 -3.3(4) 2_676 .
O1 Pr1 N3 C27 -97.5(4) . .
O4 Pr1 N3 C27 -148.8(3) 1_655 .
O6 Pr1 N3 C27 81.8(4) . .
O5 Pr1 N3 C27 120.2(4) . .
N4 Pr1 N3 C27 179.0(4) . .
O2 Pr1 N3 C27 -70.5(4) . .
Pr1 Pr1 N3 C27 -42.7(4) 2_776 .
O2 Pr1 N3 C31 -153.7(3) 2_776 .
O3 Pr1 N3 C31 175.4(4) 2_676 .
O1 Pr1 N3 C31 81.2(3) . .
O4 Pr1 N3 C31 30.0(4) 1_655 .
O6 Pr1 N3 C31 -99.5(3) . .
O5 Pr1 N3 C31 -61.0(4) . .
N4 Pr1 N3 C31 -2.2(3) . .
O2 Pr1 N3 C31 108.3(3) . .
Pr1 Pr1 N3 C31 136.0(3) 2_776 .
C38 N4 C35 C34 -0.2(7) . .
Pr1 N4 C35 C34 176.9(4) . .
C38 N4 C35 C31 178.0(4) . .
Pr1 N4 C35 C31 -4.9(6) . .
O2 Pr1 O2 C1 173.6(3) 2_776 .
O3 Pr1 O2 C1 -109.4(3) 2_676 .
O1 Pr1 O2 C1 -5.3(2) . .
O4 Pr1 O2 C1 92.7(3) 1_655 .
O6 Pr1 O2 C1 -124.0(3) . .
O5 Pr1 O2 C1 123.1(3) . .
N4 Pr1 O2 C1 27.8(3) . .
N3 Pr1 O2 C1 -39.2(3) . .
Pr1 Pr1 O2 C1 173.6(3) 2_776 .
O2 Pr1 O2 Pr1 0.0 2_776 2_776
O3 Pr1 O2 Pr1 76.96(12) 2_676 2_776
O1 Pr1 O2 Pr1 -178.96(19) . 2_776
O4 Pr1 O2 Pr1 -80.93(12) 1_655 2_776
O6 Pr1 O2 Pr1 62.3(3) . 2_776
O5 Pr1 O2 Pr1 -50.5(2) . 2_776
N4 Pr1 O2 Pr1 -145.83(12) . 2_776
N3 Pr1 O2 Pr1 147.18(12) . 2_776
C27 N3 C31 C30 -1.7(7) . .
Pr1 N3 C31 C30 179.5(3) . .
C27 N3 C31 C35 179.6(4) . .
Pr1 N3 C31 C35 0.8(6) . .
N4 C35 C31 N3 2.7(7) . .
C34 C35 C31 N3 -179.1(4) . .
N4 C35 C31 C30 -176.0(4) . .
C34 C35 C31 C30 2.2(7) . .
Pr1 O1 C1 O2 -10.7(5) . .
Pr1 O1 C1 C2 165.0(3) . .
Pr1 O2 C1 O1 151.2(15) 2_776 .
Pr1 O2 C1 O1 9.2(4) . .
Pr1 O2 C1 C2 -24(2) 2_776 .
Pr1 O2 C1 C2 -166.5(4) . .
Pr1 O5 C14 O6 12.1(5) . .
Pr1 O5 C14 C15 -164.4(4) . .
Pr1 O6 C14 O5 -12.2(5) . .
Pr1 O6 C14 C15 164.4(4) . .
O1 C1 C2 C3 -142.1(5) . .
O2 C1 C2 C3 33.7(6) . .
O1 C1 C2 C7 28.2(7) . .
O2 C1 C2 C7 -156.1(4) . .
C3 C2 C7 C6 0.9(7) . .
C1 C2 C7 C6 -169.3(5) . .
C3 C2 C7 C8 178.6(4) . .
C1 C2 C7 C8 8.4(7) . .
C11 C12 C8 C9 2.0(7) . .
C11 C12 C8 C7 177.9(4) . .
C6 C7 C8 C9 66.4(6) . .
C2 C7 C8 C9 -111.4(5) . .
C6 C7 C8 C12 -109.5(6) . .
C2 C7 C8 C12 72.8(6) . .
N3 C31 C30 C29 -0.1(7) . .
C35 C31 C30 C29 178.5(5) . .
N3 C31 C30 C32 179.7(5) . .
C35 C31 C30 C32 -1.7(7) . .
C18 C19 C15 C16 0.5(7) . .
C18 C19 C15 C14 -174.8(4) . .
O5 C14 C15 C19 -166.1(5) . .
O6 C14 C15 C19 17.3(7) . .
O5 C14 C15 C16 18.7(7) . .
O6 C14 C15 C16 -157.9(5) . .
C7 C2 C3 C4 -1.4(7) . .
C1 C2 C3 C4 169.2(5) . .
C35 N4 C38 C37 1.4(8) . .
Pr1 N4 C38 C37 -175.7(4) . .
C10 N1 C9 C8 -0.6(8) . .
C12 C8 C9 N1 -0.7(7) . .
C7 C8 C9 N1 -176.9(5) . .
C31 N3 C27 C28 2.3(8) . .
Pr1 N3 C27 C28 -178.9(4) . .
N4 C35 C34 C36 -1.2(8) . .
C31 C35 C34 C36 -179.3(5) . .
N4 C35 C34 C33 176.8(5) . .
C31 C35 C34 C33 -1.4(7) . .
C15 C19 C18 C17 0.0(7) . .
C15 C19 C18 C20 175.8(5) . .
C17 C18 C20 C21 70.0(7) . .
C19 C18 C20 C21 -105.7(6) . .
C17 C18 C20 C25 -113.0(6) . .
C19 C18 C20 C25 71.3(7) . .
C19 C15 C16 N2 -1.0(8) . .
C14 C15 C16 N2 174.5(5) . .
C15 C16 N2 C17 1.0(9) . .
C21 C20 C25 C24 0.7(8) . .
C18 C20 C25 C24 -176.2(5) . .
C21 C20 C25 C26 -176.6(5) . .
C18 C20 C25 C26 6.4(9) . .
C23 C24 C25 C20 0.5(9) . .
C23 C24 C25 C26 178.1(6) . .
C6 C5 C4 C3 1.3(9) . .
C2 C3 C4 C5 0.3(8) . .
C2 C7 C6 C5 0.7(8) . .
C8 C7 C6 C5 -177.2(5) . .
C4 C5 C6 C7 -1.8(9) . .
C31 C30 C29 C28 1.5(8) . .
C32 C30 C29 C28 -178.3(5) . .
C16 N2 C17 C18 -0.5(9) . .
C19 C18 C17 N2 0.0(9) . .
C20 C18 C17 N2 -175.9(5) . .
C20 C25 C26 O8 -174.7(7) . .
C24 C25 C26 O8 7.8(10) . .
C20 C25 C26 O7 15.6(9) . .
C24 C25 C26 O7 -161.9(6) . .
C30 C29 C28 C27 -1.0(8) . .
N3 C27 C28 C29 -1.0(9) . .
C25 C20 C21 C22 0.2(8) . .
C18 C20 C21 C22 177.4(5) . .
N4 C38 C37 C36 -1.2(9) . .
C29 C30 C32 C33 -179.9(6) . .
C31 C30 C32 C33 0.3(9) . .
C30 C32 C33 C34 0.5(10) . .
C36 C34 C33 C32 177.8(6) . .
C35 C34 C33 C32 0.0(9) . .
C20 C21 C22 C23 -2.3(9) . .
C21 C22 C23 C24 3.5(9) . .
C25 C24 C23 C22 -2.6(9) . .
C38 C37 C36 C34 -0.3(9) . .
C35 C34 C36 C37 1.4(9) . .
C33 C34 C36 C37 -176.4(6) . .
